data_7152658
loop_
_publ_author_name
'Huang, Xiao-Fei'
'Liu, Zhao-Min'
'Geng, Zhi-Cong'
'Zhang, Shao-Yun'
'Wang, Yong'
'Wang, Xing-Wang'

_publ_section_title
;
 Enantioselective construction of multifunctionalized
 spirocyclohexaneoxindoles through organocatalytic Michael-Aldol
 cyclization of isatin derived alkenes with linear dialdehydes.
;
_journal_issue 44
_journal_name_full 'Organic &amp; biomolecular chemistry'
_journal_page_first 8794
_journal_page_last 8799
_journal_paper_doi 10.1039/c2ob26205c
_journal_volume 10
_journal_year 2012
_chemical_absolute_configuration unk
_chemical_formula_moiety 'C25 H31 N O9'
_chemical_formula_sum 'C25 H31 N O9'
_chemical_formula_weight 489.51
_chemical_name_systematic
;
?
;
_space_group_IT_number 170
_symmetry_cell_setting hexagonal
_symmetry_Int_Tables_number 170
_symmetry_space_group_name_Hall 'P 65'
_symmetry_space_group_name_H-M 'P 65'
_atom_sites_solution_hydrogens geom
_atom_sites_solution_primary direct
_atom_sites_solution_secondary difmap
_audit_creation_method SHELXL-97
_cell_angle_alpha 90.00
_cell_angle_beta 90.00
_cell_angle_gamma 120.00
_cell_formula_units_Z 6
_cell_length_a 18.8854(16)
_cell_length_b 18.8854(16)
_cell_length_c 12.9167(11)
_cell_measurement_reflns_used 14893
_cell_measurement_temperature 293(2)
_cell_measurement_theta_max 25.3
_cell_measurement_theta_min 3.2
_cell_volume 3989.6(6)
_computing_cell_refinement CrystalClear
_computing_data_collection CrystalClear
_computing_data_reduction CrystalStructure
_computing_structure_refinement 'SHELXL-97 (Sheldrick, 1997)'
_computing_structure_solution 'SHELXS-97 (Sheldrick, 1990)'
_diffrn_ambient_temperature 293(2)
_diffrn_detector_area_resol_mean 7.31
_diffrn_measured_fraction_theta_full 0.997
_diffrn_measured_fraction_theta_max 0.997
_diffrn_measurement_device_type 'Rigaku Mercury'
_diffrn_measurement_method \w
_diffrn_radiation_monochromator graphite
_diffrn_radiation_source 'fine-focus sealed tube'
_diffrn_radiation_type MoK\a
_diffrn_radiation_wavelength 0.71070
_diffrn_reflns_av_R_equivalents 0.0426
_diffrn_reflns_av_sigmaI/netI 0.0418
_diffrn_reflns_limit_h_max 22
_diffrn_reflns_limit_h_min -19
_diffrn_reflns_limit_k_max 21
_diffrn_reflns_limit_k_min -22
_diffrn_reflns_limit_l_max 15
_diffrn_reflns_limit_l_min -14
_diffrn_reflns_number 19575
_diffrn_reflns_theta_full 25.34
_diffrn_reflns_theta_max 25.34
_diffrn_reflns_theta_min 3.30
_exptl_absorpt_coefficient_mu 0.093
_exptl_absorpt_correction_T_max 0.965
_exptl_absorpt_correction_T_min 0.682
_exptl_absorpt_correction_type multi-scan
_exptl_absorpt_process_details 'Jacobson, R. (1998) Private communication'
_exptl_crystal_colour colorless
_exptl_crystal_density_diffrn 1.222
_exptl_crystal_density_method 'not measured'
_exptl_crystal_description block
_exptl_crystal_F_000 1560
_exptl_crystal_size_max 0.75
_exptl_crystal_size_mid 0.50
_exptl_crystal_size_min 0.40
_refine_diff_density_max 0.594
_refine_diff_density_min -0.277
_refine_diff_density_rms 0.080
_refine_ls_abs_structure_details 'Flack H D (1983), Acta Cryst. A39, 876-881'
_refine_ls_abs_structure_Flack -0.6(19)
_refine_ls_extinction_method none
_refine_ls_goodness_of_fit_ref 1.091
_refine_ls_hydrogen_treatment constr
_refine_ls_matrix_type full
_refine_ls_number_parameters 299
_refine_ls_number_reflns 4808
_refine_ls_number_restraints 1
_refine_ls_restrained_S_all 1.091
_refine_ls_R_factor_all 0.0961
_refine_ls_R_factor_gt 0.0819
_refine_ls_shift/su_max 0.000
_refine_ls_shift/su_mean 0.000
_refine_ls_structure_factor_coef Fsqd
_refine_ls_weighting_details 'calc w=1/[\s^2^(Fo^2^)+(0.1429P)^2^+1.7104P] where P=(Fo^2^+2Fc^2^)/3'
_refine_ls_weighting_scheme calc
_refine_ls_wR_factor_gt 0.2295
_refine_ls_wR_factor_ref 0.2389
_reflns_number_gt 4017
_reflns_number_total 4808
_reflns_threshold_expression >2sigma(I)
_cod_data_source_file c2ob26205c.txt
_cod_data_source_block shelxl
_cod_database_code 7152658

loop_
_symmetry_equiv_pos_as_xyz
'x, y, z'
'x-y, x, z+5/6'
'-y, x-y, z+2/3'
'-x, -y, z+1/2'
'-x+y, -x, z+1/3'
'y, -x+y, z+1/6'

loop_
_atom_site_label
_atom_site_type_symbol
_atom_site_fract_x
_atom_site_fract_y
_atom_site_fract_z
_atom_site_U_iso_or_equiv
_atom_site_adp_type
_atom_site_occupancy
_atom_site_symmetry_multiplicity
_atom_site_calc_flag
_atom_site_refinement_flags
O1 O 0.2412(3) 0.4597(3) -0.1522(3) 0.0827(14) Uani 1 1 d .
O2 O 0.1140(2) 0.3514(2) -0.1458(3) 0.0561(9) Uani 1 1 d .
O3 O 0.05160(18) 0.3168(2) 0.0448(2) 0.0447(8) Uani 1 1 d .
O4 O 0.1732(2) 0.2423(2) 0.1184(3) 0.0515(9) Uani 1 1 d .
H4 H 0.2178 0.2471 0.1325 0.077 Uiso 1 1 calc R
O5 O 0.0208(3) 0.3762(3) 0.4442(3) 0.0752(12) Uani 1 1 d .
O6 O 0.1786(2) 0.3714(2) 0.4092(3) 0.0565(9) Uani 1 1 d .
O7 O 0.1977(2) 0.4946(2) 0.3624(3) 0.0518(8) Uani 1 1 d .
O8 O 0.0359(2) 0.4531(2) 0.2321(3) 0.0573(9) Uani 1 1 d .
O9 O 0.1543(2) 0.4991(2) 0.1462(3) 0.0496(8) Uani 1 1 d .
N1 N 0.1888(2) 0.3929(2) 0.0001(3) 0.0390(8) Uani 1 1 d .
C1 C 0.2478(3) 0.4133(3) 0.1619(3) 0.0374(9) Uani 1 1 d .
C2 C 0.3116(3) 0.4396(3) 0.2302(4) 0.0465(11) Uani 1 1 d .
H2 H 0.3013 0.4263 0.3000 0.056 Uiso 1 1 calc R
C3 C 0.3916(3) 0.4863(3) 0.1954(5) 0.0520(12) Uani 1 1 d .
H3 H 0.4349 0.5049 0.2418 0.062 Uiso 1 1 calc R
C4 C 0.4063(3) 0.5048(3) 0.0916(5) 0.0602(14) Uani 1 1 d .
H4A H 0.4600 0.5366 0.0688 0.072 Uiso 1 1 calc R
C5 C 0.3432(3) 0.4769(3) 0.0208(4) 0.0567(13) Uani 1 1 d .
H5 H 0.3537 0.4884 -0.0494 0.068 Uiso 1 1 calc R
C6 C 0.2633(3) 0.4312(3) 0.0572(4) 0.0425(10) Uani 1 1 d .
C7 C 0.1844(3) 0.4050(3) -0.1072(4) 0.0475(11) Uani 1 1 d .
C8 C 0.0983(4) 0.3549(5) -0.2583(5) 0.0843(10) Uani 1 1 d .
C9 C 0.1003(5) 0.4338(5) -0.2835(5) 0.0843(10) Uani 1 1 d .
H9A H 0.0737 0.4465 -0.2293 0.127 Uiso 1 1 calc R
H9B H 0.0724 0.4280 -0.3478 0.127 Uiso 1 1 calc R
H9C H 0.1561 0.4770 -0.2895 0.127 Uiso 1 1 calc R
C10 C 0.0121(4) 0.2803(5) -0.2710(5) 0.0843(10) Uani 1 1 d .
H10A H 0.0115 0.2325 -0.2444 0.127 Uiso 1 1 calc R
H10B H -0.0023 0.2725 -0.3431 0.127 Uiso 1 1 calc R
H10C H -0.0265 0.2894 -0.2335 0.127 Uiso 1 1 calc R
C11 C 0.1561(5) 0.3389(5) -0.3206(5) 0.0843(10) Uani 1 1 d .
H11A H 0.2104 0.3848 -0.3149 0.127 Uiso 1 1 calc R
H11B H 0.1395 0.3308 -0.3919 0.127 Uiso 1 1 calc R
H11C H 0.1552 0.2908 -0.2947 0.127 Uiso 1 1 calc R
C12 C 0.1231(3) 0.3500(3) 0.0680(3) 0.0382(10) Uani 1 1 d .
C13 C 0.1568(3) 0.3556(3) 0.1761(3) 0.0373(9) Uani 1 1 d .
C14 C 0.1452(3) 0.2686(3) 0.2032(4) 0.0420(10) Uani 1 1 d .
H14 H 0.1787 0.2741 0.2639 0.050 Uiso 1 1 calc R
C15 C 0.0577(3) 0.2045(3) 0.2259(5) 0.0548(13) Uani 1 1 d .
H15A H 0.0252 0.1946 0.1637 0.066 Uiso 1 1 calc R
H15B H 0.0557 0.1538 0.2447 0.066 Uiso 1 1 calc R
C16 C 0.0213(3) 0.2298(3) 0.3121(4) 0.0521(12) Uani 1 1 d .
H16A H 0.0512 0.2361 0.3756 0.063 Uiso 1 1 calc R
H16B H -0.0351 0.1875 0.3230 0.063 Uiso 1 1 calc R
C17 C 0.0246(3) 0.3103(3) 0.2859(4) 0.0445(11) Uani 1 1 d .
H17 H -0.0106 0.2999 0.2254 0.053 Uiso 1 1 calc R
C18 C 0.1109(3) 0.3818(3) 0.2566(3) 0.0386(9) Uani 1 1 d .
C19 C -0.0126(3) 0.3321(3) 0.3728(5) 0.0594(14) Uani 1 1 d .
H19 H -0.0693 0.3083 0.3712 0.071 Uiso 1 1 calc R
C20 C 0.1647(3) 0.4147(3) 0.3537(3) 0.0427(10) Uani 1 1 d .
C21 C 0.2550(4) 0.5339(4) 0.4479(5) 0.0791(19) Uani 1 1 d .
H21A H 0.2253 0.5306 0.5107 0.095 Uiso 1 1 calc R
H21B H 0.2860 0.5064 0.4600 0.095 Uiso 1 1 calc R
C22 C 0.3102(5) 0.6194(4) 0.4209(8) 0.111(3) Uani 1 1 d .
H22A H 0.3369 0.6222 0.3565 0.167 Uiso 1 1 calc R
H22B H 0.3505 0.6450 0.4743 0.167 Uiso 1 1 calc R
H22C H 0.2796 0.6471 0.4140 0.167 Uiso 1 1 calc R
C23 C 0.0959(3) 0.4494(3) 0.2110(3) 0.0428(10) Uani 1 1 d .
C24 C 0.1446(6) 0.5633(4) 0.0968(6) 0.0825(14) Uani 1 1 d .
H24A H 0.1891 0.6164 0.1174 0.099 Uiso 1 1 calc R
H24B H 0.0937 0.5593 0.1192 0.099 Uiso 1 1 calc R
C25 C 0.1443(5) 0.5555(4) -0.0163(5) 0.0825(14) Uani 1 1 d .
H25A H 0.1977 0.5681 -0.0394 0.124 Uiso 1 1 calc R
H25B H 0.1300 0.5928 -0.0475 0.124 Uiso 1 1 calc R
H25C H 0.1051 0.5006 -0.0359 0.124 Uiso 1 1 calc R

loop_
_atom_site_aniso_label
_atom_site_aniso_U_11
_atom_site_aniso_U_22
_atom_site_aniso_U_33
_atom_site_aniso_U_23
_atom_site_aniso_U_13
_atom_site_aniso_U_12
O1 0.064(2) 0.105(3) 0.044(2) 0.025(2) 0.0073(19) 0.015(2)
O2 0.055(2) 0.071(2) 0.0308(17) -0.0008(16) -0.0018(15) 0.0227(18)
O3 0.0398(17) 0.0540(18) 0.0341(16) 0.0010(14) -0.0005(14) 0.0189(15)
O4 0.0479(19) 0.054(2) 0.059(2) -0.0101(16) -0.0069(16) 0.0297(17)
O5 0.078(3) 0.095(3) 0.049(2) -0.005(2) 0.013(2) 0.040(2)
O6 0.064(2) 0.062(2) 0.0386(18) 0.0037(16) -0.0080(16) 0.0281(19)
O7 0.059(2) 0.0513(19) 0.0420(18) -0.0099(16) -0.0162(16) 0.0253(17)
O8 0.055(2) 0.073(2) 0.058(2) 0.0060(19) 0.0073(18) 0.0426(19)
O9 0.0568(19) 0.0506(19) 0.0452(19) 0.0076(15) 0.0049(16) 0.0298(17)
N1 0.0360(19) 0.046(2) 0.0318(18) 0.0011(15) 0.0046(15) 0.0183(17)
C1 0.036(2) 0.039(2) 0.036(2) 0.0013(18) -0.0004(18) 0.0182(18)
C2 0.042(2) 0.045(2) 0.047(3) 0.005(2) -0.007(2) 0.018(2)
C3 0.033(2) 0.049(3) 0.066(3) 0.004(2) -0.006(2) 0.015(2)
C4 0.039(3) 0.059(3) 0.068(4) 0.009(3) 0.005(2) 0.014(2)
C5 0.044(3) 0.071(3) 0.051(3) 0.013(3) 0.013(2) 0.025(3)
C6 0.040(2) 0.047(2) 0.043(3) 0.000(2) -0.003(2) 0.023(2)
C7 0.046(3) 0.059(3) 0.037(2) 0.006(2) 0.004(2) 0.026(2)
C8 0.082(2) 0.124(3) 0.0444(17) -0.0027(18) -0.0051(15) 0.050(2)
C9 0.082(2) 0.124(3) 0.0444(17) -0.0027(18) -0.0051(15) 0.050(2)
C10 0.082(2) 0.124(3) 0.0444(17) -0.0027(18) -0.0051(15) 0.050(2)
C11 0.082(2) 0.124(3) 0.0444(17) -0.0027(18) -0.0051(15) 0.050(2)
C12 0.043(3) 0.043(2) 0.034(2) -0.0010(19) 0.0026(19) 0.025(2)
C13 0.036(2) 0.039(2) 0.038(2) 0.0053(18) 0.0025(18) 0.0190(19)
C14 0.044(2) 0.038(2) 0.042(2) 0.004(2) -0.006(2) 0.019(2)
C15 0.045(3) 0.043(2) 0.066(3) 0.009(2) 0.000(2) 0.014(2)
C16 0.045(3) 0.050(3) 0.051(3) 0.008(2) 0.001(2) 0.016(2)
C17 0.035(2) 0.048(2) 0.044(3) 0.002(2) 0.0030(19) 0.016(2)
C18 0.039(2) 0.043(2) 0.036(2) 0.0008(19) -0.0002(18) 0.0222(19)
C19 0.048(3) 0.062(3) 0.056(3) 0.003(3) 0.014(3) 0.018(2)
C20 0.042(2) 0.050(3) 0.030(2) 0.003(2) 0.0018(19) 0.019(2)
C21 0.091(4) 0.078(4) 0.059(4) -0.028(3) -0.037(3) 0.035(4)
C22 0.092(5) 0.071(4) 0.129(7) -0.016(5) -0.048(5) 0.009(4)
C23 0.055(3) 0.049(3) 0.028(2) -0.0039(19) -0.006(2) 0.029(2)
C24 0.126(4) 0.079(3) 0.066(3) 0.021(2) 0.015(3) 0.068(3)
C25 0.126(4) 0.079(3) 0.066(3) 0.021(2) 0.015(3) 0.068(3)

loop_
_atom_type_symbol
_atom_type_description
_atom_type_scat_dispersion_real
_atom_type_scat_dispersion_imag
_atom_type_scat_source
C C 0.0033 0.0016 'International Tables Vol C Tables 4.2.6.8 and 6.1.1.4'
H H 0.0000 0.0000 'International Tables Vol C Tables 4.2.6.8 and 6.1.1.4'
N N 0.0061 0.0033 'International Tables Vol C Tables 4.2.6.8 and 6.1.1.4'
O O 0.0106 0.0060 'International Tables Vol C Tables 4.2.6.8 and 6.1.1.4'

loop_
_geom_angle_atom_site_label_1
_geom_angle_atom_site_label_2
_geom_angle_atom_site_label_3
_geom_angle
C7 O2 C8 119.2(4)
C14 O4 H4 109.5
C20 O7 C21 116.8(4)
C23 O9 C24 117.4(4)
C12 N1 C7 126.9(4)
C12 N1 C6 109.5(4)
C7 N1 C6 123.3(4)
C2 C1 C6 119.9(4)
C2 C1 C13 131.1(4)
C6 C1 C13 108.5(4)
C1 C2 C3 120.1(5)
C1 C2 H2 120.0
C3 C2 H2 120.0
C4 C3 C2 119.6(5)
C4 C3 H3 120.2
C2 C3 H3 120.2
C3 C4 C5 121.4(5)
C3 C4 H4A 119.3
C5 C4 H4A 119.3
C4 C5 C6 118.2(5)
C4 C5 H5 120.9
C6 C5 H5 120.9
C1 C6 C5 120.8(4)
C1 C6 N1 110.2(4)
C5 C6 N1 128.9(4)
O1 C7 O2 127.5(5)
O1 C7 N1 120.8(4)
O2 C7 N1 111.7(4)
O2 C8 C11 109.4(6)
O2 C8 C9 110.3(6)
C11 C8 C9 114.9(6)
O2 C8 C10 101.9(5)
C11 C8 C10 107.5(6)
C9 C8 C10 112.0(6)
C8 C9 H9A 109.5
C8 C9 H9B 109.5
H9A C9 H9B 109.5
C8 C9 H9C 109.5
H9A C9 H9C 109.5
H9B C9 H9C 109.5
C8 C10 H10A 109.5
C8 C10 H10B 109.5
H10A C10 H10B 109.5
C8 C10 H10C 109.5
H10A C10 H10C 109.5
H10B C10 H10C 109.5
C8 C11 H11A 109.5
C8 C11 H11B 109.5
H11A C11 H11B 109.5
C8 C11 H11C 109.5
H11A C11 H11C 109.5
H11B C11 H11C 109.5
O3 C12 N1 125.6(4)
O3 C12 C13 125.9(4)
N1 C12 C13 108.5(3)
C1 C13 C12 103.0(3)
C1 C13 C18 117.0(4)
C12 C13 C18 110.5(3)
C1 C13 C14 106.9(3)
C12 C13 C14 107.2(4)
C18 C13 C14 111.4(3)
O4 C14 C15 108.7(4)
O4 C14 C13 108.2(4)
C15 C14 C13 113.8(4)
O4 C14 H14 108.7
C15 C14 H14 108.7
C13 C14 H14 108.7
C16 C15 C14 112.3(4)
C16 C15 H15A 109.1
C14 C15 H15A 109.1
C16 C15 H15B 109.1
C14 C15 H15B 109.1
H15A C15 H15B 107.9
C15 C16 C17 110.7(4)
C15 C16 H16A 109.5
C17 C16 H16A 109.5
C15 C16 H16B 109.5
C17 C16 H16B 109.5
H16A C16 H16B 108.1
C19 C17 C16 108.6(4)
C19 C17 C18 112.2(4)
C16 C17 C18 114.9(4)
C19 C17 H17 106.9
C16 C17 H17 106.9
C18 C17 H17 106.9
C20 C18 C23 109.4(4)
C20 C18 C17 110.2(4)
C23 C18 C17 105.2(4)
C20 C18 C13 107.9(3)
C23 C18 C13 111.2(3)
C17 C18 C13 112.8(4)
O5 C19 C17 128.2(5)
O5 C19 H19 115.9
C17 C19 H19 115.9
O6 C20 O7 125.8(4)
O6 C20 C18 122.2(4)
O7 C20 C18 111.7(4)
C22 C21 O7 108.5(6)
C22 C21 H21A 110.0
O7 C21 H21A 110.0
C22 C21 H21B 110.0
O7 C21 H21B 110.0
H21A C21 H21B 108.4
C21 C22 H22A 109.5
C21 C22 H22B 109.5
H22A C22 H22B 109.5
C21 C22 H22C 109.5
H22A C22 H22C 109.5
H22B C22 H22C 109.5
O8 C23 O9 125.1(4)
O8 C23 C18 121.8(4)
O9 C23 C18 113.1(4)
O9 C24 C25 110.4(5)
O9 C24 H24A 109.6
C25 C24 H24A 109.6
O9 C24 H24B 109.6
C25 C24 H24B 109.6
H24A C24 H24B 108.1
C24 C25 H25A 109.5
C24 C25 H25B 109.5
H25A C25 H25B 109.5
C24 C25 H25C 109.5
H25A C25 H25C 109.5
H25B C25 H25C 109.5

loop_
_geom_bond_atom_site_label_1
_geom_bond_atom_site_label_2
_geom_bond_distance
O1 C7 1.203(6)
O2 C7 1.301(6)
O2 C8 1.492(7)
O3 C12 1.208(5)
O4 C14 1.412(6)
O4 H4 0.8200
O5 C19 1.190(7)
O6 C20 1.211(6)
O7 C20 1.319(6)
O7 C21 1.463(6)
O8 C23 1.202(6)
O9 C23 1.328(6)
O9 C24 1.460(7)
N1 C12 1.400(6)
N1 C7 1.414(6)
N1 C6 1.426(6)
C1 C2 1.370(6)
C1 C6 1.390(7)
C1 C13 1.517(6)
C2 C3 1.390(7)
C2 H2 0.9300
C3 C4 1.377(9)
C3 H3 0.9300
C4 C5 1.382(8)
C4 H4A 0.9300
C5 C6 1.392(7)
C5 H5 0.9300
C8 C11 1.503(10)
C8 C9 1.506(11)
C8 C10 1.539(10)
C9 H9A 0.9600
C9 H9B 0.9600
C9 H9C 0.9600
C10 H10A 0.9600
C10 H10B 0.9600
C10 H10C 0.9600
C11 H11A 0.9600
C11 H11B 0.9600
C11 H11C 0.9600
C12 C13 1.516(6)
C13 C18 1.583(6)
C13 C14 1.583(6)
C14 C15 1.509(6)
C14 H14 0.9800
C15 C16 1.506(8)
C15 H15A 0.9700
C15 H15B 0.9700
C16 C17 1.529(7)
C16 H16A 0.9700
C16 H16B 0.9700
C17 C19 1.488(8)
C17 C18 1.557(6)
C17 H17 0.9800
C18 C20 1.536(6)
C18 C23 1.554(6)
C19 H19 0.9300
C21 C22 1.461(10)
C21 H21A 0.9700
C21 H21B 0.9700
C22 H22A 0.9600
C22 H22B 0.9600
C22 H22C 0.9600
C24 C25 1.468(10)
C24 H24A 0.9700
C24 H24B 0.9700
C25 H25A 0.9600
C25 H25B 0.9600
C25 H25C 0.9600

loop_
_geom_torsion_atom_site_label_1
_geom_torsion_atom_site_label_2
_geom_torsion_atom_site_label_3
_geom_torsion_atom_site_label_4
_geom_torsion
C6 C1 C2 C3 1.8(7)
C13 C1 C2 C3 172.9(5)
C1 C2 C3 C4 -0.9(8)
C2 C3 C4 C5 -0.9(8)
C3 C4 C5 C6 1.8(9)
C2 C1 C6 C5 -0.9(7)
C13 C1 C6 C5 -173.9(4)
C2 C1 C6 N1 175.7(4)
C13 C1 C6 N1 2.8(5)
C4 C5 C6 C1 -0.8(8)
C4 C5 C6 N1 -176.8(5)
C12 N1 C6 C1 0.8(5)
C7 N1 C6 C1 175.1(4)
C12 N1 C6 C5 177.1(5)
C7 N1 C6 C5 -8.6(8)
C8 O2 C7 O1 0.1(9)
C8 O2 C7 N1 179.9(5)
C12 N1 C7 O1 159.6(5)
C6 N1 C7 O1 -13.6(8)
C12 N1 C7 O2 -20.1(7)
C6 N1 C7 O2 166.6(4)
C7 O2 C8 C11 63.9(8)
C7 O2 C8 C9 -63.4(7)
C7 O2 C8 C10 177.5(5)
C7 N1 C12 O3 -0.6(7)
C6 N1 C12 O3 173.4(4)
C7 N1 C12 C13 -178.1(4)
C6 N1 C12 C13 -4.0(5)
C2 C1 C13 C12 -176.8(5)
C6 C1 C13 C12 -4.9(5)
C2 C1 C13 C18 61.8(6)
C6 C1 C13 C18 -126.3(4)
C2 C1 C13 C14 -63.9(6)
C6 C1 C13 C14 107.9(4)
O3 C12 C13 C1 -172.1(4)
N1 C12 C13 C1 5.4(4)
O3 C12 C13 C18 -46.3(6)
N1 C12 C13 C18 131.1(4)
O3 C12 C13 C14 75.3(5)
N1 C12 C13 C14 -107.2(4)
C1 C13 C14 O4 -62.4(4)
C12 C13 C14 O4 47.5(4)
C18 C13 C14 O4 168.5(3)
C1 C13 C14 C15 176.7(4)
C12 C13 C14 C15 -73.4(5)
C18 C13 C14 C15 47.7(5)
O4 C14 C15 C16 -177.0(4)
C13 C14 C15 C16 -56.4(6)
C14 C15 C16 C17 58.0(6)
C15 C16 C17 C19 179.5(4)
C15 C16 C17 C18 -53.8(6)
C19 C17 C18 C20 50.7(5)
C16 C17 C18 C20 -74.0(5)
C19 C17 C18 C23 -67.2(5)
C16 C17 C18 C23 168.1(4)
C19 C17 C18 C13 171.5(4)
C16 C17 C18 C13 46.7(6)
C1 C13 C18 C20 -43.5(5)
C12 C13 C18 C20 -160.9(4)
C14 C13 C18 C20 80.0(4)
C1 C13 C18 C23 76.5(4)
C12 C13 C18 C23 -40.9(5)
C14 C13 C18 C23 -160.0(4)
C1 C13 C18 C17 -165.5(4)
C12 C13 C18 C17 77.1(5)
C14 C13 C18 C17 -42.1(5)
C16 C17 C19 O5 95.5(7)
C18 C17 C19 O5 -32.7(8)
C21 O7 C20 O6 -1.0(7)
C21 O7 C20 C18 -175.7(5)
C23 C18 C20 O6 172.6(4)
C17 C18 C20 O6 57.3(6)
C13 C18 C20 O6 -66.3(5)
C23 C18 C20 O7 -12.5(5)
C17 C18 C20 O7 -127.8(4)
C13 C18 C20 O7 108.6(4)
C20 O7 C21 C22 155.3(6)
C24 O9 C23 O8 0.0(7)
C24 O9 C23 C18 178.2(5)
C20 C18 C23 O8 -94.9(5)
C17 C18 C23 O8 23.5(6)
C13 C18 C23 O8 146.0(4)
C20 C18 C23 O9 86.8(4)
C17 C18 C23 O9 -154.8(4)
C13 C18 C23 O9 -32.3(5)
C23 O9 C24 C25 -121.6(6)
